data_4310492
loop_
_publ_author_name
'Fupei Liang'
'Helmut W. Schmalle'
'Heinz Berke'

_publ_contact_author 'Helmut W. Schmalle'
_publ_contact_author_email schmalle@aci.unizh.ch
_publ_section_title
;
 Insertion Reactions of trans-Mo(dmpe)2(H)(NO) with Imines
;
_journal_name_full 'Inorganic Chemistry'
_journal_page_first 993
_journal_page_last 999
_journal_paper_doi 10.1021/ic030139l
_journal_volume 43
_journal_year 2004
_chemical_formula_sum 'C25 H44 Mo N2 O P4'
_chemical_formula_weight 608.44
_chemical_name_systematic
;
Nitrosyl-bis(dimethylphosphinoethane)-N-phenylbenzylamine-
molybdenum
;
_space_group_IT_number 14
_symmetry_cell_setting monoclinic
_symmetry_space_group_name_Hall '-P 2yn'
_symmetry_space_group_name_H-M 'P 1 21/n 1'
_atom_sites_solution_hydrogens geom
_atom_sites_solution_primary direct
_atom_sites_solution_secondary difmap
_audit_creation_method SHELXL-97
_cell_angle_alpha 90.00
_cell_angle_beta 96.615(8)
_cell_angle_gamma 90.00
_cell_formula_units_Z 4
_cell_length_a 9.1592(6)
_cell_length_b 15.9501(7)
_cell_length_c 20.6001(13)
_cell_measurement_reflns_used 7998
_cell_measurement_temperature 183(2)
_cell_measurement_theta_max 30.3
_cell_measurement_theta_min 2.65
_cell_volume 2989.4(3)
_computing_cell_refinement 'STOE IPDS software'
_computing_data_collection 'STOE IPDS software'
_computing_data_reduction 'XRED (Stoe & Cie, 1999)'
_computing_molecular_graphics 'PLATON, PLUTON (Spek, 1990)'
_computing_publication_material 'SHELXL-97 (Sheldrick, 1997)'
_computing_structure_refinement 'SHELXL-97 (Sheldrick, 1997)'
_computing_structure_solution 'SHELXS-97 (Sheldrick, 1990)'
_diffrn_ambient_temperature 183(2)
_diffrn_measured_fraction_theta_full 0.958
_diffrn_measured_fraction_theta_max 0.958
_diffrn_measurement_device_type 'STOE IPDS diffractometer'
_diffrn_measurement_method '\f oscillation scan'
_diffrn_radiation_monochromator graphite
_diffrn_radiation_source 'fine-focus sealed tube'
_diffrn_radiation_type MoK\a
_diffrn_radiation_wavelength 0.71073
_diffrn_reflns_av_R_equivalents 0.0522
_diffrn_reflns_av_sigmaI/netI 0.0618
_diffrn_reflns_limit_h_max 12
_diffrn_reflns_limit_h_min -12
_diffrn_reflns_limit_k_max 22
_diffrn_reflns_limit_k_min 0
_diffrn_reflns_limit_l_max 29
_diffrn_reflns_limit_l_min 0
_diffrn_reflns_number 31734
_diffrn_reflns_theta_full 30.31
_diffrn_reflns_theta_max 30.31
_diffrn_reflns_theta_min 2.67
_diffrn_standards_decay_% 0
_diffrn_standards_interval_count ' image'
_diffrn_standards_interval_time 6.0
_diffrn_standards_number '50 to 200'
_exptl_absorpt_coefficient_mu 0.673
_exptl_absorpt_correction_T_max 0.9241
_exptl_absorpt_correction_T_min 0.8238
_exptl_absorpt_correction_type numerical
_exptl_absorpt_process_details 'Coppens et al. 1965'
_exptl_crystal_colour yellow
_exptl_crystal_density_diffrn 1.352
_exptl_crystal_density_method 'not measured'
_exptl_crystal_description plate
_exptl_crystal_F_000 1272
_exptl_crystal_size_max 0.36
_exptl_crystal_size_mid 0.27
_exptl_crystal_size_min 0.21
_refine_diff_density_max 0.521
_refine_diff_density_min -1.155
_refine_diff_density_rms 0.078
_refine_ls_extinction_method none
_refine_ls_goodness_of_fit_ref 1.030
_refine_ls_hydrogen_treatment constr
_refine_ls_matrix_type full
_refine_ls_number_parameters 306
_refine_ls_number_reflns 8864
_refine_ls_number_restraints 0
_refine_ls_restrained_S_all 1.030
_refine_ls_R_factor_all 0.0490
_refine_ls_R_factor_gt 0.0275
_refine_ls_shift/su_max 0.003
_refine_ls_shift/su_mean 0.000
_refine_ls_structure_factor_coef Fsqd
_refine_ls_weighting_details 'w=1/[\s^2^(Fo^2^)+(0.0100P)^2^] where P=(Fo^2^+2Fc^2^)/3'
_refine_ls_weighting_scheme calc
_refine_ls_wR_factor_gt 0.0473
_refine_ls_wR_factor_ref 0.0486
_reflns_number_gt 6060
_reflns_number_total 8864
_reflns_threshold_expression 2sigma(I)
_cod_data_source_file ic030139l.cif
_cod_data_source_block 2
_cod_original_sg_symbol_H-M 'P 21/n'
_cod_database_code 4310492

loop_
_symmetry_equiv_pos_as_xyz
'x, y, z'
'-x+1/2, y+1/2, -z+1/2'
'-x, -y, -z'
'x-1/2, -y-1/2, z-1/2'

loop_
_atom_site_label
_atom_site_type_symbol
_atom_site_fract_x
_atom_site_fract_y
_atom_site_fract_z
_atom_site_U_iso_or_equiv
_atom_site_adp_type
_atom_site_occupancy
_atom_site_calc_flag
_atom_site_refinement_flags
_atom_site_disorder_assembly
_atom_site_disorder_group
Mo1 Mo 0.929518(18) 0.216923(10) 0.865284(8) 0.01353(3) Uani 1 d . . .
P1 P 1.10212(6) 0.09581(3) 0.86398(2) 0.01997(10) Uani 1 d . . .
P2 P 1.07232(6) 0.22708(4) 0.97473(2) 0.02165(11) Uani 1 d . . .
P3 P 0.77453(5) 0.18691(3) 0.75975(2) 0.01903(10) Uani 1 d . . .
P4 P 0.72988(5) 0.32238(3) 0.86999(2) 0.01955(10) Uani 1 d . . .
O1 O 0.73385(17) 0.10211(10) 0.93316(7) 0.0329(4) Uani 1 d . . .
N1 N 0.81307(17) 0.14733(10) 0.90421(7) 0.0187(3) Uani 1 d . . .
C1 C 1.1824(3) 0.07133(15) 0.94929(11) 0.0333(5) Uani 1 d . . .
H1A H 1.1770 0.0101 0.9566 0.040 Uiso 1 calc R . .
H1B H 1.2874 0.0877 0.9550 0.040 Uiso 1 calc R . .
C2 C 1.1026(2) 0.11679(14) 0.99976(10) 0.0307(5) Uani 1 d . . .
H2A H 1.1620 0.1143 1.0430 0.037 Uiso 1 calc R . .
H2B H 1.0070 0.0892 1.0034 0.037 Uiso 1 calc R . .
C3 C 1.2694(2) 0.09367(15) 0.82318(12) 0.0332(5) Uani 1 d . . .
H3A H 1.3230 0.0414 0.8342 0.050 Uiso 1 calc R . .
H3B H 1.3317 0.1416 0.8378 0.050 Uiso 1 calc R . .
H3C H 1.2430 0.0969 0.7758 0.050 Uiso 1 calc R . .
C4 C 1.0172(3) -0.00468(13) 0.83781(12) 0.0331(5) Uani 1 d . . .
H4A H 0.9868 -0.0033 0.7906 0.050 Uiso 1 calc R . .
H4B H 0.9310 -0.0144 0.8609 0.050 Uiso 1 calc R . .
H4C H 1.0884 -0.0500 0.8479 0.050 Uiso 1 calc R . .
C5 C 1.2612(2) 0.26744(16) 0.98563(12) 0.0377(6) Uani 1 d . . .
H5A H 1.3143 0.2432 1.0253 0.057 Uiso 1 calc R . .
H5B H 1.2592 0.3286 0.9898 0.057 Uiso 1 calc R . .
H5C H 1.3110 0.2521 0.9477 0.057 Uiso 1 calc R . .
C6 C 0.9970(3) 0.27039(18) 1.04615(10) 0.0409(6) Uani 1 d . . .
H6A H 0.8964 0.2498 1.0472 0.061 Uiso 1 calc R . .
H6B H 0.9960 0.3317 1.0435 0.061 Uiso 1 calc R . .
H6C H 1.0581 0.2528 1.0860 0.061 Uiso 1 calc R . .
C7 C 0.6316(3) 0.26872(15) 0.74355(11) 0.0363(6) Uani 1 d . . .
H7A H 0.6735 0.3189 0.7243 0.044 Uiso 1 calc R . .
H7B H 0.5496 0.2475 0.7123 0.044 Uiso 1 calc R . .
C8 C 0.5756(2) 0.29134(17) 0.80856(12) 0.0382(6) Uani 1 d . . .
H8A H 0.5241 0.2425 0.8249 0.046 Uiso 1 calc R . .
H8B H 0.5045 0.3381 0.8017 0.046 Uiso 1 calc R . .
C9 C 0.8325(2) 0.16986(14) 0.67850(9) 0.0283(5) Uani 1 d . . .
H9A H 0.9052 0.1246 0.6807 0.042 Uiso 1 calc R . .
H9B H 0.8762 0.2215 0.6636 0.042 Uiso 1 calc R . .
H9C H 0.7470 0.1544 0.6478 0.042 Uiso 1 calc R . .
C10 C 0.6581(2) 0.09473(15) 0.76655(11) 0.0311(5) Uani 1 d . . .
H10A H 0.5868 0.0903 0.7274 0.047 Uiso 1 calc R . .
H10B H 0.6056 0.1003 0.8052 0.047 Uiso 1 calc R . .
H10C H 0.7194 0.0442 0.7707 0.047 Uiso 1 calc R . .
C11 C 0.7425(3) 0.43432(14) 0.85129(14) 0.0427(6) Uani 1 d . . .
H11A H 0.6438 0.4589 0.8460 0.064 Uiso 1 calc R . .
H11B H 0.7877 0.4413 0.8108 0.064 Uiso 1 calc R . .
H11C H 0.8028 0.4626 0.8872 0.064 Uiso 1 calc R . .
C12 C 0.6354(3) 0.32597(17) 0.94338(12) 0.0411(6) Uani 1 d . . .
H12A H 0.7007 0.3505 0.9794 0.062 Uiso 1 calc R . .
H12B H 0.6081 0.2690 0.9551 0.062 Uiso 1 calc R . .
H12C H 0.5465 0.3604 0.9349 0.062 Uiso 1 calc R . .
N2 N 1.07474(17) 0.30804(9) 0.82023(7) 0.0173(3) Uani 1 d . . .
C13 C 1.13550(19) 0.27866(13) 0.76166(8) 0.0182(3) Uani 1 d . . .
H13A H 1.1046 0.2197 0.7540 0.022 Uiso 1 calc R . .
H13B H 1.2440 0.2788 0.7711 0.022 Uiso 1 calc R . .
C14 C 1.0949(2) 0.32695(11) 0.69814(9) 0.0177(4) Uani 1 d . . .
C15 C 0.9825(2) 0.38525(12) 0.69044(10) 0.0235(4) Uani 1 d . . .
H15 H 0.9305 0.3984 0.7264 0.028 Uiso 1 calc R . .
C16 C 0.9444(2) 0.42508(13) 0.63055(11) 0.0293(5) Uani 1 d . . .
H16 H 0.8662 0.4645 0.6259 0.035 Uiso 1 calc R . .
C17 C 1.0207(3) 0.40705(14) 0.57792(10) 0.0324(5) Uani 1 d . . .
H17 H 0.9956 0.4344 0.5372 0.039 Uiso 1 calc R . .
C18 C 1.1334(3) 0.34917(15) 0.58501(10) 0.0338(5) Uani 1 d . . .
H18 H 1.1857 0.3366 0.5490 0.041 Uiso 1 calc R . .
C19 C 1.1708(2) 0.30921(13) 0.64456(10) 0.0263(4) Uani 1 d . . .
H19 H 1.2485 0.2695 0.6489 0.032 Uiso 1 calc R . .
C20 C 1.1349(2) 0.38304(12) 0.84426(9) 0.0199(4) Uani 1 d . . .
C21 C 1.2443(2) 0.42895(13) 0.81547(10) 0.0238(4) Uani 1 d . . .
H21 H 1.2767 0.4089 0.7761 0.029 Uiso 1 calc R . .
C22 C 1.3048(3) 0.50194(15) 0.84325(11) 0.0335(5) Uani 1 d . . .
H22 H 1.3785 0.5301 0.8227 0.040 Uiso 1 calc R . .
C23 C 1.2612(3) 0.53509(16) 0.90005(12) 0.0455(7) Uani 1 d . . .
H23 H 1.3037 0.5851 0.9188 0.055 Uiso 1 calc R . .
C24 C 1.1525(3) 0.49240(15) 0.92871(12) 0.0394(6) Uani 1 d . . .
H24 H 1.1195 0.5142 0.9674 0.047 Uiso 1 calc R . .
C25 C 1.0916(2) 0.41896(13) 0.90215(10) 0.0272(5) Uani 1 d . . .
H25 H 1.0182 0.3916 0.9234 0.033 Uiso 1 calc R . .

loop_
_atom_site_aniso_label
_atom_site_aniso_U_11
_atom_site_aniso_U_22
_atom_site_aniso_U_33
_atom_site_aniso_U_23
_atom_site_aniso_U_13
_atom_site_aniso_U_12
Mo1 0.01494(7) 0.01400(6) 0.01145(6) 0.00098(7) 0.00069(5) -0.00042(7)
P1 0.0208(2) 0.0177(2) 0.0210(2) 0.0037(2) 0.00062(19) 0.0034(2)
P2 0.0218(3) 0.0290(3) 0.0134(2) 0.0010(2) -0.00132(18) -0.0051(2)
P3 0.0197(3) 0.0206(2) 0.0157(2) -0.0020(2) -0.00288(18) 0.0020(2)
P4 0.0197(2) 0.0176(2) 0.0218(2) -0.0013(2) 0.00451(19) 0.0021(2)
O1 0.0407(9) 0.0343(8) 0.0256(8) 0.0019(7) 0.0114(7) -0.0179(7)
N1 0.0209(8) 0.0191(8) 0.0161(7) -0.0015(6) 0.0022(6) -0.0037(6)
C1 0.0370(13) 0.0316(12) 0.0283(12) 0.0111(9) -0.0090(10) 0.0082(10)
C2 0.0349(12) 0.0361(12) 0.0190(10) 0.0118(9) -0.0059(8) -0.0023(10)
C3 0.0281(12) 0.0304(12) 0.0423(13) 0.0088(10) 0.0096(10) 0.0095(9)
C4 0.0369(13) 0.0186(10) 0.0424(13) 0.0024(9) -0.0009(10) 0.0015(9)
C5 0.0260(11) 0.0457(16) 0.0388(13) 0.0039(11) -0.0074(9) -0.0107(10)
C6 0.0474(14) 0.0592(17) 0.0158(10) -0.0068(11) 0.0020(9) -0.0012(13)
C7 0.0344(12) 0.0384(14) 0.0318(12) -0.0083(10) -0.0148(9) 0.0167(10)
C8 0.0194(10) 0.0416(14) 0.0512(14) -0.0159(12) -0.0059(9) 0.0112(10)
C9 0.0376(12) 0.0308(12) 0.0156(9) -0.0037(8) -0.0005(8) -0.0047(9)
C10 0.0283(11) 0.0357(12) 0.0283(11) -0.0050(10) -0.0015(9) -0.0090(9)
C11 0.0426(15) 0.0243(12) 0.0624(17) 0.0108(12) 0.0115(13) 0.0087(10)
C12 0.0388(14) 0.0508(15) 0.0374(13) 0.0022(12) 0.0209(11) 0.0101(12)
N2 0.0204(8) 0.0163(8) 0.0159(7) 0.0006(6) 0.0051(6) -0.0029(6)
C13 0.0206(8) 0.0168(8) 0.0173(8) 0.0027(8) 0.0032(6) 0.0030(8)
C14 0.0201(9) 0.0168(9) 0.0166(9) 0.0003(7) 0.0028(7) -0.0035(7)
C15 0.0253(10) 0.0221(10) 0.0227(10) -0.0002(8) 0.0009(8) 0.0004(8)
C16 0.0310(12) 0.0205(10) 0.0330(12) 0.0023(9) -0.0106(9) -0.0026(9)
C17 0.0457(14) 0.0309(11) 0.0176(10) 0.0066(9) -0.0094(9) -0.0152(10)
C18 0.0432(14) 0.0425(14) 0.0161(10) -0.0020(9) 0.0056(9) -0.0099(11)
C19 0.0268(11) 0.0315(11) 0.0215(10) -0.0003(8) 0.0060(8) 0.0016(8)
C20 0.0213(10) 0.0193(9) 0.0186(9) 0.0017(7) 0.0008(7) 0.0003(7)
C21 0.0234(10) 0.0251(10) 0.0229(10) 0.0014(8) 0.0030(8) -0.0026(8)
C22 0.0330(12) 0.0324(12) 0.0358(13) -0.0001(10) 0.0066(10) -0.0144(10)
C23 0.0609(17) 0.0354(14) 0.0415(14) -0.0150(11) 0.0115(13) -0.0262(12)
C24 0.0536(16) 0.0341(13) 0.0326(13) -0.0135(10) 0.0140(11) -0.0144(11)
C25 0.0338(12) 0.0241(11) 0.0250(10) -0.0024(8) 0.0087(9) -0.0073(9)

loop_
_atom_type_symbol
_atom_type_description
_atom_type_scat_dispersion_real
_atom_type_scat_dispersion_imag
_atom_type_scat_source
C C 0.0033 0.0016 'International Tables Vol C Tables 4.2.6.8 and 6.1.1.4'
H H 0.0000 0.0000 'International Tables Vol C Tables 4.2.6.8 and 6.1.1.4'
Mo Mo -1.6832 0.6857 'International Tables Vol C Tables 4.2.6.8 and 6.1.1.4'
N N 0.0061 0.0033 'International Tables Vol C Tables 4.2.6.8 and 6.1.1.4'
O O 0.0106 0.0060 'International Tables Vol C Tables 4.2.6.8 and 6.1.1.4'
P P 0.1023 0.0942 'International Tables Vol C Tables 4.2.6.8 and 6.1.1.4'

loop_
_geom_angle_atom_site_label_1
_geom_angle_atom_site_label_2
_geom_angle_atom_site_label_3
_geom_angle
_geom_angle_site_symmetry_1
_geom_angle_site_symmetry_3
_geom_angle_publ_flag
N1 Mo1 N2 177.46(6) . . yes
N1 Mo1 P2 84.97(5) . . yes
N2 Mo1 P2 93.33(4) . . yes
N1 Mo1 P4 85.62(5) . . yes
N2 Mo1 P4 92.95(4) . . yes
P2 Mo1 P4 103.470(19) . . yes
N1 Mo1 P1 86.32(5) . . yes
N2 Mo1 P1 95.19(4) . . yes
P2 Mo1 P1 77.997(19) . . yes
P4 Mo1 P1 171.638(18) . . yes
N1 Mo1 P3 87.87(5) . . yes
N2 Mo1 P3 93.93(4) . . yes
P2 Mo1 P3 172.00(2) . . yes
P4 Mo1 P3 79.500(18) . . yes
P1 Mo1 P3 97.994(18) . . yes
C3 P1 C4 101.40(11) . . yes
C3 P1 C1 99.70(11) . . yes
C4 P1 C1 101.63(11) . . yes
C3 P1 Mo1 125.69(7) . . yes
C4 P1 Mo1 115.54(7) . . yes
C1 P1 Mo1 109.44(7) . . yes
C6 P2 C5 101.93(12) . . yes
C6 P2 C2 101.16(11) . . yes
C5 P2 C2 101.01(11) . . yes
C6 P2 Mo1 123.19(8) . . yes
C5 P2 Mo1 121.71(8) . . yes
C2 P2 Mo1 103.80(7) . . yes
C10 P3 C9 100.56(10) . . yes
C10 P3 C7 100.00(11) . . yes
C9 P3 C7 102.30(10) . . yes
C10 P3 Mo1 111.37(7) . . yes
C9 P3 Mo1 128.81(7) . . yes
C7 P3 Mo1 109.90(7) . . yes
C12 P4 C11 101.00(12) . . yes
C12 P4 C8 100.18(12) . . yes
C11 P4 C8 100.27(13) . . yes
C12 P4 Mo1 118.19(8) . . yes
C11 P4 Mo1 125.76(8) . . yes
C8 P4 Mo1 107.34(7) . . yes
O1 N1 Mo1 177.15(14) . . yes
C2 C1 P1 112.04(15) . . yes
C2 C1 H1A 109.2 . . yes
P1 C1 H1A 109.2 . . yes
C2 C1 H1B 109.2 . . yes
P1 C1 H1B 109.2 . . yes
H1A C1 H1B 107.9 . . yes
C1 C2 P2 109.38(14) . . yes
C1 C2 H2A 109.8 . . yes
P2 C2 H2A 109.8 . . yes
C1 C2 H2B 109.8 . . yes
P2 C2 H2B 109.8 . . yes
H2A C2 H2B 108.2 . . yes
P1 C3 H3A 109.5 . . yes
P1 C3 H3B 109.5 . . yes
H3A C3 H3B 109.5 . . yes
P1 C3 H3C 109.5 . . yes
H3A C3 H3C 109.5 . . yes
H3B C3 H3C 109.5 . . yes
P1 C4 H4A 109.5 . . yes
P1 C4 H4B 109.5 . . yes
H4A C4 H4B 109.5 . . yes
P1 C4 H4C 109.5 . . yes
H4A C4 H4C 109.5 . . yes
H4B C4 H4C 109.5 . . yes
P2 C5 H5A 109.5 . . yes
P2 C5 H5B 109.5 . . yes
H5A C5 H5B 109.5 . . yes
P2 C5 H5C 109.5 . . yes
H5A C5 H5C 109.5 . . yes
H5B C5 H5C 109.5 . . yes
P2 C6 H6A 109.5 . . yes
P2 C6 H6B 109.5 . . yes
H6A C6 H6B 109.5 . . yes
P2 C6 H6C 109.5 . . yes
H6A C6 H6C 109.5 . . yes
H6B C6 H6C 109.5 . . yes
C8 C7 P3 108.03(15) . . yes
C8 C7 H7A 110.1 . . yes
P3 C7 H7A 110.1 . . yes
C8 C7 H7B 110.1 . . yes
P3 C7 H7B 110.1 . . yes
H7A C7 H7B 108.4 . . yes
C7 C8 P4 110.77(15) . . yes
C7 C8 H8A 109.5 . . yes
P4 C8 H8A 109.5 . . yes
C7 C8 H8B 109.5 . . yes
P4 C8 H8B 109.5 . . yes
H8A C8 H8B 108.1 . . yes
P3 C9 H9A 109.5 . . yes
P3 C9 H9B 109.5 . . yes
H9A C9 H9B 109.5 . . yes
P3 C9 H9C 109.5 . . yes
H9A C9 H9C 109.5 . . yes
H9B C9 H9C 109.5 . . yes
P3 C10 H10A 109.5 . . yes
P3 C10 H10B 109.5 . . yes
H10A C10 H10B 109.5 . . yes
P3 C10 H10C 109.5 . . yes
H10A C10 H10C 109.5 . . yes
H10B C10 H10C 109.5 . . yes
P4 C11 H11A 109.5 . . yes
P4 C11 H11B 109.5 . . yes
H11A C11 H11B 109.5 . . yes
P4 C11 H11C 109.5 . . yes
H11A C11 H11C 109.5 . . yes
H11B C11 H11C 109.5 . . yes
P4 C12 H12A 109.5 . . yes
P4 C12 H12B 109.5 . . yes
H12A C12 H12B 109.5 . . yes
P4 C12 H12C 109.5 . . yes
H12A C12 H12C 109.5 . . yes
H12B C12 H12C 109.5 . . yes
C20 N2 C13 113.46(15) . . yes
C20 N2 Mo1 130.00(12) . . yes
C13 N2 Mo1 115.72(11) . . yes
N2 C13 C14 117.85(15) . . yes
N2 C13 H13A 107.8 . . yes
C14 C13 H13A 107.8 . . yes
N2 C13 H13B 107.8 . . yes
C14 C13 H13B 107.8 . . yes
H13A C13 H13B 107.2 . . yes
C15 C14 C19 118.45(18) . . yes
C15 C14 C13 122.82(16) . . yes
C19 C14 C13 118.68(17) . . yes
C14 C15 C16 120.97(19) . . yes
C14 C15 H15 119.5 . . yes
C16 C15 H15 119.5 . . yes
C17 C16 C15 120.0(2) . . yes
C17 C16 H16 120.0 . . yes
C15 C16 H16 120.0 . . yes
C18 C17 C16 119.6(2) . . yes
C18 C17 H17 120.2 . . yes
C16 C17 H17 120.2 . . yes
C17 C18 C19 120.4(2) . . yes
C17 C18 H18 119.8 . . yes
C19 C18 H18 119.8 . . yes
C18 C19 C14 120.6(2) . . yes
C18 C19 H19 119.7 . . yes
C14 C19 H19 119.7 . . yes
N2 C20 C25 120.71(17) . . yes
N2 C20 C21 124.43(17) . . yes
C25 C20 C21 114.85(18) . . yes
C22 C21 C20 121.83(19) . . yes
C22 C21 H21 119.1 . . yes
C20 C21 H21 119.1 . . yes
C23 C22 C21 122.0(2) . . yes
C23 C22 H22 119.0 . . yes
C21 C22 H22 119.0 . . yes
C22 C23 C24 117.5(2) . . yes
C22 C23 H23 121.2 . . yes
C24 C23 H23 121.2 . . yes
C25 C24 C23 121.5(2) . . yes
C25 C24 H24 119.3 . . yes
C23 C24 H24 119.3 . . yes
C24 C25 C20 122.34(19) . . yes
C24 C25 H25 118.8 . . yes
C20 C25 H25 118.8 . . yes

loop_
_geom_bond_atom_site_label_1
_geom_bond_atom_site_label_2
_geom_bond_distance
_geom_bond_site_symmetry_2
_geom_bond_publ_flag
Mo1 N1 1.7916(15) . yes
Mo1 N2 2.2421(14) . yes
Mo1 P2 2.4781(6) . yes
Mo1 P4 2.4946(5) . yes
Mo1 P1 2.4982(5) . yes
Mo1 P3 2.5020(6) . yes
P1 C3 1.830(2) . yes
P1 C4 1.835(2) . yes
P1 C1 1.867(2) . yes
P2 C6 1.831(2) . yes
P2 C5 1.835(2) . yes
P2 C2 1.845(2) . yes
P3 C10 1.831(2) . yes
P3 C9 1.833(2) . yes
P3 C7 1.851(2) . yes
P4 C12 1.828(2) . yes
P4 C11 1.833(2) . yes
P4 C8 1.852(2) . yes
O1 N1 1.2255(19) . yes
C1 C2 1.522(3) . yes
C1 H1A 0.9900 . yes
C1 H1B 0.9900 . yes
C2 H2A 0.9900 . yes
C2 H2B 0.9900 . yes
C3 H3A 0.9800 . yes
C3 H3B 0.9800 . yes
C3 H3C 0.9800 . yes
C4 H4A 0.9800 . yes
C4 H4B 0.9800 . yes
C4 H4C 0.9800 . yes
C5 H5A 0.9800 . yes
C5 H5B 0.9800 . yes
C5 H5C 0.9800 . yes
C6 H6A 0.9800 . yes
C6 H6B 0.9800 . yes
C6 H6C 0.9800 . yes
C7 C8 1.531(3) . yes
C7 H7A 0.9900 . yes
C7 H7B 0.9900 . yes
C8 H8A 0.9900 . yes
C8 H8B 0.9900 . yes
C9 H9A 0.9800 . yes
C9 H9B 0.9800 . yes
C9 H9C 0.9800 . yes
C10 H10A 0.9800 . yes
C10 H10B 0.9800 . yes
C10 H10C 0.9800 . yes
C11 H11A 0.9800 . yes
C11 H11B 0.9800 . yes
C11 H11C 0.9800 . yes
C12 H12A 0.9800 . yes
C12 H12B 0.9800 . yes
C12 H12C 0.9800 . yes
N2 C20 1.385(2) . yes
N2 C13 1.463(2) . yes
C13 C14 1.527(2) . yes
C13 H13A 0.9900 . yes
C13 H13B 0.9900 . yes
C14 C15 1.383(3) . yes
C14 C19 1.399(3) . yes
C15 C16 1.396(3) . yes
C15 H15 0.9500 . yes
C16 C17 1.386(3) . yes
C16 H16 0.9500 . yes
C17 C18 1.380(3) . yes
C17 H17 0.9500 . yes
C18 C19 1.390(3) . yes
C18 H18 0.9500 . yes
C19 H19 0.9500 . yes
C20 C25 1.420(3) . yes
C20 C21 1.424(3) . yes
C21 C22 1.385(3) . yes
C21 H21 0.9500 . yes
C22 C23 1.384(3) . yes
C22 H22 0.9500 . yes
C23 C24 1.392(3) . yes
C23 H23 0.9500 . yes
C24 C25 1.383(3) . yes
C24 H24 0.9500 . yes
C25 H25 0.9500 . yes

loop_
_geom_torsion_atom_site_label_1
_geom_torsion_atom_site_label_2
_geom_torsion_atom_site_label_3
_geom_torsion_atom_site_label_4
_geom_torsion
_geom_torsion_site_symmetry_1
_geom_torsion_site_symmetry_2
_geom_torsion_site_symmetry_3
_geom_torsion_site_symmetry_4
_geom_torsion_publ_flag
N1 Mo1 P1 C3 172.86(11) . . . . yes
N2 Mo1 P1 C3 -9.19(11) . . . . yes
P2 Mo1 P1 C3 -101.50(10) . . . . yes
P4 Mo1 P1 C3 157.48(15) . . . . yes
P3 Mo1 P1 C3 85.53(10) . . . . yes
N1 Mo1 P1 C4 45.06(10) . . . . yes
N2 Mo1 P1 C4 -136.99(9) . . . . yes
P2 Mo1 P1 C4 130.70(9) . . . . yes
P4 Mo1 P1 C4 29.67(16) . . . . yes
P3 Mo1 P1 C4 -42.27(9) . . . . yes
N1 Mo1 P1 C1 -68.86(10) . . . . yes
N2 Mo1 P1 C1 109.08(9) . . . . yes
P2 Mo1 P1 C1 16.77(8) . . . . yes
P4 Mo1 P1 C1 -84.25(16) . . . . yes
P3 Mo1 P1 C1 -156.20(9) . . . . yes
N1 Mo1 P2 C6 -63.12(12) . . . . yes
N2 Mo1 P2 C6 114.98(11) . . . . yes
P4 Mo1 P2 C6 21.14(11) . . . . yes
P1 Mo1 P2 C6 -150.42(11) . . . . yes
P3 Mo1 P2 C6 -89.82(18) . . . . yes
N1 Mo1 P2 C5 162.90(11) . . . . yes
N2 Mo1 P2 C5 -19.00(11) . . . . yes
P4 Mo1 P2 C5 -112.84(10) . . . . yes
P1 Mo1 P2 C5 75.60(10) . . . . yes
P3 Mo1 P2 C5 136.19(16) . . . . yes
N1 Mo1 P2 C2 50.38(9) . . . . yes
N2 Mo1 P2 C2 -131.51(8) . . . . yes
P4 Mo1 P2 C2 134.65(7) . . . . yes
P1 Mo1 P2 C2 -36.91(7) . . . . yes
P3 Mo1 P2 C2 23.68(17) . . . . yes
N1 Mo1 P3 C10 -14.69(10) . . . . yes
N2 Mo1 P3 C10 167.10(9) . . . . yes
P2 Mo1 P3 C10 11.93(17) . . . . yes
P4 Mo1 P3 C10 -100.62(8) . . . . yes
P1 Mo1 P3 C10 71.30(8) . . . . yes
N1 Mo1 P3 C9 -139.24(11) . . . . yes
N2 Mo1 P3 C9 42.55(10) . . . . yes
P2 Mo1 P3 C9 -112.62(16) . . . . yes
P4 Mo1 P3 C9 134.83(10) . . . . yes
P1 Mo1 P3 C9 -53.25(9) . . . . yes
N1 Mo1 P3 C7 95.18(10) . . . . yes
N2 Mo1 P3 C7 -83.03(10) . . . . yes
P2 Mo1 P3 C7 121.80(16) . . . . yes
P4 Mo1 P3 C7 9.25(9) . . . . yes
P1 Mo1 P3 C7 -178.83(9) . . . . yes
N1 Mo1 P4 C12 39.52(11) . . . . yes
N2 Mo1 P4 C12 -138.38(11) . . . . yes
P2 Mo1 P4 C12 -44.24(11) . . . . yes
P1 Mo1 P4 C12 54.92(17) . . . . yes
P3 Mo1 P4 C12 128.16(11) . . . . yes
N1 Mo1 P4 C11 170.27(13) . . . . yes
N2 Mo1 P4 C11 -7.63(12) . . . . yes
P2 Mo1 P4 C11 86.51(12) . . . . yes
P1 Mo1 P4 C11 -174.33(16) . . . . yes
P3 Mo1 P4 C11 -101.09(12) . . . . yes
N1 Mo1 P4 C8 -72.66(10) . . . . yes
N2 Mo1 P4 C8 109.44(10) . . . . yes
P2 Mo1 P4 C8 -156.42(9) . . . . yes
P1 Mo1 P4 C8 -57.26(16) . . . . yes
P3 Mo1 P4 C8 15.98(9) . . . . yes
N2 Mo1 N1 O1 -6(4) . . . . yes
P2 Mo1 N1 O1 42(3) . . . . yes
P4 Mo1 N1 O1 -62(3) . . . . yes
P1 Mo1 N1 O1 120(3) . . . . yes
P3 Mo1 N1 O1 -141(3) . . . . yes
C3 P1 C1 C2 145.46(17) . . . . yes
C4 P1 C1 C2 -110.66(17) . . . . yes
Mo1 P1 C1 C2 11.98(19) . . . . yes
P1 C1 C2 P2 -45.1(2) . . . . yes
C6 P2 C2 C1 -173.58(16) . . . . yes
C5 P2 C2 C1 -68.93(17) . . . . yes
Mo1 P2 C2 C1 57.88(16) . . . . yes
C10 P3 C7 C8 78.41(18) . . . . yes
C9 P3 C7 C8 -178.36(16) . . . . yes
Mo1 P3 C7 C8 -38.80(18) . . . . yes
P3 C7 C8 P4 54.8(2) . . . . yes
C12 P4 C8 C7 -170.04(18) . . . . yes
C11 P4 C8 C7 86.69(19) . . . . yes
Mo1 P4 C8 C7 -46.06(19) . . . . yes
N1 Mo1 N2 C20 5.8(16) . . . . yes
P2 Mo1 N2 C20 -42.29(16) . . . . yes
P4 Mo1 N2 C20 61.40(16) . . . . yes
P1 Mo1 N2 C20 -120.53(16) . . . . yes
P3 Mo1 N2 C20 141.06(16) . . . . yes
N1 Mo1 N2 C13 174.6(15) . . . . yes
P2 Mo1 N2 C13 126.51(12) . . . . yes
P4 Mo1 N2 C13 -129.80(12) . . . . yes
P1 Mo1 N2 C13 48.28(12) . . . . yes
P3 Mo1 N2 C13 -50.13(12) . . . . yes
C20 N2 C13 C14 -70.7(2) . . . . yes
Mo1 N2 C13 C14 118.61(15) . . . . yes
N2 C13 C14 C15 -13.4(3) . . . . yes
N2 C13 C14 C19 169.19(17) . . . . yes
C19 C14 C15 C16 0.6(3) . . . . yes
C13 C14 C15 C16 -176.90(18) . . . . yes
C14 C15 C16 C17 -0.7(3) . . . . yes
C15 C16 C17 C18 0.5(3) . . . . yes
C16 C17 C18 C19 -0.2(3) . . . . yes
C17 C18 C19 C14 0.0(3) . . . . yes
C15 C14 C19 C18 -0.2(3) . . . . yes
C13 C14 C19 C18 177.35(19) . . . . yes
C13 N2 C20 C25 -177.93(18) . . . . yes
Mo1 N2 C20 C25 -8.9(3) . . . . yes
C13 N2 C20 C21 0.6(3) . . . . yes
Mo1 N2 C20 C21 169.59(15) . . . . yes
N2 C20 C21 C22 -177.3(2) . . . . yes
C25 C20 C21 C22 1.3(3) . . . . yes
C20 C21 C22 C23 -0.9(4) . . . . yes
C21 C22 C23 C24 -0.3(4) . . . . yes
C22 C23 C24 C25 0.9(4) . . . . yes
C23 C24 C25 C20 -0.4(4) . . . . yes
N2 C20 C25 C24 178.0(2) . . . . yes
C21 C20 C25 C24 -0.7(3) . . . . yes
